data_7035437
loop_
_publ_author_name
'Di Nicola, Francesco Paolo'
'Lanzi, Massimiliano'
'Marchetti, Fabio'
'Pampaloni, Guido'
'Zacchini, Stefano'

_publ_section_title
;
 Is bond stretch isomerism in mononuclear transition metal complexes a
 real issue? The misleading case of the MoCl5/tetrahydropyran reaction
 system.
;
_journal_issue 28
_journal_name_full 'Dalton transactions (Cambridge, England : 2003)'
_journal_page_first 12653
_journal_page_last 12659
_journal_paper_doi 10.1039/c5dt01378j
_journal_volume 44
_journal_year 2015
_chemical_formula_sum 'C10 H20 Cl4 Mo O2'
_chemical_formula_weight 410.00
_chemical_name_systematic
; 
 ? 
;
_space_group_IT_number 43
_symmetry_cell_setting orthorhombic
_symmetry_space_group_name_Hall 'F 2 -2d'
_symmetry_space_group_name_H-M 'F d d 2'
_atom_sites_solution_hydrogens geom
_atom_sites_solution_primary direct
_atom_sites_solution_secondary difmap
_audit_creation_method SHELXL-97
_audit_update_record
;
2015-01-12 deposited with the CCDC.
2015-06-02 downloaded from the CCDC.
;
_cell_angle_alpha 90.00
_cell_angle_beta 90.00
_cell_angle_gamma 90.00
_cell_formula_units_Z 8
_cell_length_a 34.19(6)
_cell_length_b 7.486(12)
_cell_length_c 12.28(2)
_cell_measurement_reflns_used 1662
_cell_measurement_temperature 100(2)
_cell_measurement_theta_max 27.1995
_cell_measurement_theta_min 2.383
_cell_volume 3143(9)
_computing_cell_refinement 'APEX2 (Bruker AXS, 2006)'
_computing_data_collection 'APEX2 (Bruker AXS, 2006)'
_computing_data_reduction 'SAINT (Bruker AXS, 2004)'
_computing_molecular_graphics 'ORTEPII (Johnson, 1996)'
_computing_publication_material 'XCIF (Bruker AXS, 2001)'
_computing_structure_refinement 'SHELXL-97 (Sheldrick, 1997)'
_computing_structure_solution 'SHELXS-97 (Sheldrick, 1990)'
_diffrn_ambient_temperature 100(2)
_diffrn_measured_fraction_theta_full 0.999
_diffrn_measured_fraction_theta_max 0.999
_diffrn_measurement_device_type 'CCD area detector'
_diffrn_measurement_method 'phi and omega scans'
_diffrn_radiation_monochromator graphite
_diffrn_radiation_source 'fine-focus sealed tube'
_diffrn_radiation_type MoK\a
_diffrn_radiation_wavelength 0.71073
_diffrn_reflns_av_R_equivalents 0.0738
_diffrn_reflns_av_unetI/netI 0.0688
_diffrn_reflns_limit_h_max 41
_diffrn_reflns_limit_h_min -41
_diffrn_reflns_limit_k_max 9
_diffrn_reflns_limit_k_min -9
_diffrn_reflns_limit_l_max 15
_diffrn_reflns_limit_l_min -14
_diffrn_reflns_number 5406
_diffrn_reflns_theta_full 26.00
_diffrn_reflns_theta_max 26.00
_diffrn_reflns_theta_min 2.38
_exptl_absorpt_coefficient_mu 1.503
_exptl_absorpt_correction_T_max 0.8402
_exptl_absorpt_correction_T_min 0.7633
_exptl_absorpt_correction_type empirical
_exptl_absorpt_process_details
; 
 Data were corrected for Lorentz polarization and absorption
 effects (empirical absorption correction SADABS).
 R(int) =  0.1353 (selected reflections only, before parameter refinement)
 R(int) =  0.0883 (selected reflections only, after parameter refinement)
;
_exptl_crystal_colour orange-red
_exptl_crystal_density_diffrn 1.733
_exptl_crystal_density_method 'not measured'
_exptl_crystal_description plate
_exptl_crystal_F_000 1648
_exptl_crystal_size_max 0.19
_exptl_crystal_size_mid 0.16
_exptl_crystal_size_min 0.12
_refine_diff_density_max 0.660
_refine_diff_density_min -0.561
_refine_diff_density_rms 0.111
_refine_ls_abs_structure_details 'Flack H D (1983), Acta Cryst. A39, 876-881'
_refine_ls_abs_structure_Flack -0.08(8)
_refine_ls_extinction_method none
_refine_ls_goodness_of_fit_ref 1.048
_refine_ls_hydrogen_treatment constr
_refine_ls_matrix_type full
_refine_ls_number_parameters 78
_refine_ls_number_reflns 1540
_refine_ls_number_restraints 1
_refine_ls_restrained_S_all 1.047
_refine_ls_R_factor_all 0.0421
_refine_ls_R_factor_gt 0.0372
_refine_ls_shift/su_max 0.000
_refine_ls_shift/su_mean 0.000
_refine_ls_structure_factor_coef Fsqd
_refine_ls_weighting_details 'calc w=1/[\s^2^(Fo^2^)+(0.0315P)^2^+0.0000P] where P=(Fo^2^+2Fc^2^)/3'
_refine_ls_weighting_scheme calc
_refine_ls_wR_factor_gt 0.0821
_refine_ls_wR_factor_ref 0.0851
_reflns_number_gt 1428
_reflns_number_total 1540
_reflns_threshold_expression >2sigma(I)
_cod_data_source_file c5dt01378j1.cif
_cod_data_source_block 1e
_cod_depositor_comments
;
The following automatic conversions were performed:

'_symmetry_cell_setting' value 'Orthorhombic' changed to
'orthorhombic' according to
/usr/data/users/saulius/crontab/automatic-downloads/rss-feeds/RSC/lib/dictionaries/cif_core.dic
dictionary named 'cif_core.dic' version 2.4.2 from 2011-04-26.

Automatic conversion script
Id: cif_fix_values 3271 2015-04-21 07:52:19Z andrius 

 Adding full bibliography for 7035429--7035437.cif.
;
_cod_original_sg_symbol_H-M Fdd2
_cod_database_code 7035437

loop_
_symmetry_equiv_pos_as_xyz
'x, y, z'
'-x, -y, z'
'x+1/4, -y+1/4, z+1/4'
'-x+1/4, y+1/4, z+1/4'
'x, y+1/2, z+1/2'
'-x, -y+1/2, z+1/2'
'x+1/4, -y+3/4, z+3/4'
'-x+1/4, y+3/4, z+3/4'
'x+1/2, y, z+1/2'
'-x+1/2, -y, z+1/2'
'x+3/4, -y+1/4, z+3/4'
'-x+3/4, y+1/4, z+3/4'
'x+1/2, y+1/2, z'
'-x+1/2, -y+1/2, z'
'x+3/4, -y+3/4, z+1/4'
'-x+3/4, y+3/4, z+1/4'

loop_
_atom_site_label
_atom_site_type_symbol
_atom_site_fract_x
_atom_site_fract_y
_atom_site_fract_z
_atom_site_U_iso_or_equiv
_atom_site_adp_type
_atom_site_occupancy
_atom_site_symmetry_multiplicity
_atom_site_calc_flag
_atom_site_refinement_flags
C1 C 0.04108(14) 0.3234(6) 0.1442(5) 0.0192(10) Uani 1 1 d .
H1A H 0.0296 0.3818 0.2091 0.023 Uiso 1 1 calc R
H1B H 0.0298 0.3804 0.0786 0.023 Uiso 1 1 calc R
C2 C 0.08466(13) 0.3491(7) 0.1448(5) 0.0198(10) Uani 1 1 d .
H2A H 0.0908 0.4783 0.1475 0.024 Uiso 1 1 calc R
H2B H 0.0959 0.2999 0.0768 0.024 Uiso 1 1 calc R
C3 C 0.10311(14) 0.2553(7) 0.2430(4) 0.0216(14) Uani 1 1 d .
H3A H 0.0954 0.3185 0.3105 0.026 Uiso 1 1 calc R
H3B H 0.1320 0.2607 0.2368 0.026 Uiso 1 1 calc R
C4 C 0.09011(15) 0.0584(7) 0.2505(4) 0.0224(11) Uani 1 1 d .
H4A H 0.1019 -0.0104 0.1900 0.027 Uiso 1 1 calc R
H4B H 0.0994 0.0064 0.3199 0.027 Uiso 1 1 calc R
C5 C 0.04631(15) 0.0443(7) 0.2446(4) 0.0183(11) Uani 1 1 d .
H5A H 0.0386 -0.0831 0.2447 0.022 Uiso 1 1 calc R
H5B H 0.0346 0.1017 0.3095 0.022 Uiso 1 1 calc R
Cl1 Cl 0.03798(4) 0.14571(17) -0.11019(12) 0.0248(3) Uani 1 1 d .
Cl2 Cl 0.04605(4) -0.23418(14) 0.02861(10) 0.0193(3) Uani 1 1 d .
Mo1 Mo 0.0000 0.0000 0.01723(3) 0.01595(17) Uani 1 2 d S
O1 O 0.03117(8) 0.1317(4) 0.1448(3) 0.0167(7) Uani 1 1 d .

loop_
_atom_site_aniso_label
_atom_site_aniso_U_11
_atom_site_aniso_U_22
_atom_site_aniso_U_33
_atom_site_aniso_U_23
_atom_site_aniso_U_13
_atom_site_aniso_U_12
C1 0.025(3) 0.011(2) 0.022(3) 0.001(2) -0.003(2) -0.002(2)
C2 0.021(2) 0.015(2) 0.023(3) 0.001(2) 0.000(2) -0.003(2)
C3 0.015(2) 0.024(3) 0.026(4) 0.001(2) -0.002(2) -0.003(2)
C4 0.026(3) 0.025(3) 0.016(3) 0.000(2) 0.000(2) 0.003(2)
C5 0.026(3) 0.015(2) 0.014(3) 0.003(2) -0.003(2) -0.002(2)
Cl1 0.0316(7) 0.0227(7) 0.0203(6) 0.0054(6) 0.0030(6) -0.0001(6)
Cl2 0.0223(6) 0.0142(6) 0.0215(7) 0.0015(6) 0.0025(5) 0.0029(4)
Mo1 0.0193(3) 0.0141(3) 0.0144(3) 0.000 0.000 0.0025(3)
O1 0.0216(18) 0.0125(18) 0.0160(17) 0.0031(15) -0.0047(16) -0.0014(14)

loop_
_atom_type_symbol
_atom_type_description
_atom_type_scat_dispersion_real
_atom_type_scat_dispersion_imag
_atom_type_scat_source
C C 0.0033 0.0016 'International Tables Vol C Tables 4.2.6.8 and 6.1.1.4'
H H 0.0000 0.0000 'International Tables Vol C Tables 4.2.6.8 and 6.1.1.4'
O O 0.0106 0.0060 'International Tables Vol C Tables 4.2.6.8 and 6.1.1.4'
Cl Cl 0.1484 0.1585 'International Tables Vol C Tables 4.2.6.8 and 6.1.1.4'
Mo Mo -1.6832 0.6857 'International Tables Vol C Tables 4.2.6.8 and 6.1.1.4'

loop_
_geom_angle_atom_site_label_1
_geom_angle_atom_site_label_2
_geom_angle_atom_site_label_3
_geom_angle
_geom_angle_site_symmetry_1
_geom_angle_site_symmetry_3
O1 C1 C2 110.6(4) . .
O1 C1 H1A 109.5 . .
C2 C1 H1A 109.5 . .
O1 C1 H1B 109.5 . .
C2 C1 H1B 109.5 . .
H1A C1 H1B 108.1 . .
C1 C2 C3 110.7(4) . .
C1 C2 H2A 109.5 . .
C3 C2 H2A 109.5 . .
C1 C2 H2B 109.5 . .
C3 C2 H2B 109.5 . .
H2A C2 H2B 108.1 . .
C2 C3 C4 111.5(4) . .
C2 C3 H3A 109.3 . .
C4 C3 H3A 109.3 . .
C2 C3 H3B 109.3 . .
C4 C3 H3B 109.3 . .
H3A C3 H3B 108.0 . .
C5 C4 C3 110.6(4) . .
C5 C4 H4A 109.5 . .
C3 C4 H4A 109.5 . .
C5 C4 H4B 109.5 . .
C3 C4 H4B 109.5 . .
H4A C4 H4B 108.1 . .
O1 C5 C4 110.9(4) . .
O1 C5 H5A 109.5 . .
C4 C5 H5A 109.5 . .
O1 C5 H5B 109.5 . .
C4 C5 H5B 109.5 . .
H5A C5 H5B 108.0 . .
O1 Mo1 O1 85.6(2) . 2
O1 Mo1 Cl1 175.12(10) . 2
O1 Mo1 Cl1 89.91(15) 2 2
O1 Mo1 Cl1 89.91(15) . .
O1 Mo1 Cl1 175.12(10) 2 .
Cl1 Mo1 Cl1 94.60(14) 2 .
O1 Mo1 Cl2 88.10(12) . .
O1 Mo1 Cl2 86.93(12) 2 .
Cl1 Mo1 Cl2 93.68(11) 2 .
Cl1 Mo1 Cl2 90.92(11) . .
O1 Mo1 Cl2 86.93(12) . 2
O1 Mo1 Cl2 88.10(12) 2 2
Cl1 Mo1 Cl2 90.92(11) 2 2
Cl1 Mo1 Cl2 93.68(11) . 2
Cl2 Mo1 Cl2 173.21(6) . 2
C1 O1 C5 110.7(4) . .
C1 O1 Mo1 124.1(3) . .
C5 O1 Mo1 125.2(3) . .

loop_
_geom_bond_atom_site_label_1
_geom_bond_atom_site_label_2
_geom_bond_distance
_geom_bond_site_symmetry_2
C1 O1 1.475(6) .
C1 C2 1.502(7) .
C1 H1A 0.9900 .
C1 H1B 0.9900 .
C2 C3 1.532(7) .
C2 H2A 0.9900 .
C2 H2B 0.9900 .
C3 C4 1.542(8) .
C3 H3A 0.9900 .
C3 H3B 0.9900 .
C4 C5 1.503(7) .
C4 H4A 0.9900 .
C4 H4B 0.9900 .
C5 O1 1.482(6) .
C5 H5A 0.9900 .
C5 H5B 0.9900 .
Cl1 Mo1 2.308(3) .
Cl2 Mo1 2.360(3) .
Mo1 O1 2.136(4) .
Mo1 O1 2.136(4) 2
Mo1 Cl1 2.308(3) 2
Mo1 Cl2 2.360(3) 2

loop_
_geom_torsion_atom_site_label_1
_geom_torsion_atom_site_label_2
_geom_torsion_atom_site_label_3
_geom_torsion_atom_site_label_4
_geom_torsion
_geom_torsion_site_symmetry_1
O1 C1 C2 C3 -56.8(6) .
C1 C2 C3 C4 51.9(6) .
C2 C3 C4 C5 -51.3(6) .
C3 C4 C5 O1 55.5(5) .
C2 C1 O1 C5 61.5(6) .
C2 C1 O1 Mo1 -117.6(4) .
C4 C5 O1 C1 -61.1(5) .
C4 C5 O1 Mo1 118.1(4) .
O1 Mo1 O1 C1 -137.6(4) 2
Cl1 Mo1 O1 C1 -113.2(11) 2
Cl1 Mo1 O1 C1 44.4(3) .
Cl2 Mo1 O1 C1 135.3(3) .
Cl2 Mo1 O1 C1 -49.3(3) 2
O1 Mo1 O1 C5 43.4(3) 2
Cl1 Mo1 O1 C5 67.8(12) 2
Cl1 Mo1 O1 C5 -134.6(3) .
Cl2 Mo1 O1 C5 -43.7(3) .
Cl2 Mo1 O1 C5 131.7(3) 2
